data_1535891
loop_
_publ_author_name
'Ulferts, P.'
'Seppelt, K.'

_publ_section_title
;
 The crystal structure of ((F5 Te O Xe)(+) . S O2 Cl F) (Sb (O Te F5)6(-))
;
_journal_name_full 'Zeitschrift fuer Anorganische und Allgemeine Chemie'
_journal_page_first 1589
_journal_page_last 1593
_journal_volume 630
_journal_year 2004
_chemical_formula_sum 'Cl F36 O9 S Sb Te7 Xe'
_chemical_name_systematic '((F5 Te O Xe) (S O2 Cl F))(Sb (O Te F5)6)'
_space_group_IT_number 2
_symmetry_space_group_name_Hall '-P 1'
_symmetry_space_group_name_H-M 'P -1'
_cell_angle_alpha 98.068
_cell_angle_beta 97.684
_cell_angle_gamma 105.823
_cell_formula_units_Z 2
_cell_length_a 10.281
_cell_length_b 10.5091
_cell_length_c 17.802
_cell_volume 1802.097
_citation_journal_id_ASTM ZAACAB
_cod_data_source_file Ulferts_ZAACAB_2004_1546.cif
_cod_data_source_block Cl1F36O9S1Sb1Te7Xe1
_cod_original_formula_sum 'Cl1 F36 O9 S1 Sb1 Te7 Xe1'
_cod_database_code 1535891

loop_
_symmetry_equiv_pos_as_xyz
x,y,z
-x,-y,-z

loop_
_atom_site_label
_atom_site_type_symbol
_atom_site_fract_x
_atom_site_fract_y
_atom_site_fract_z
_atom_site_occupancy
_atom_site_U_iso_or_equiv
F19 F-1 0.3467 -0.1595 0.1695 1 0.0
F30 F-1 0.8697 -0.067 0.2225 1 0.0
F5 F-1 0.189 0.8985 0.352 1 0.0
F24 F-1 0.3408 -0.301 -0.15 1 0.0
Te1 Te+6 0.10597 0.74101 0.381098 1 0.0
F15 F-1 -0.5046 0.3696 0.3363 1 0.0
F21 F-1 0.1911 -0.3917 -0.0521 1 0.0
F25 F-1 0.3326 -0.5256 -0.1114 1 0.0
F27 F-1 0.6409 -0.1922 0.1399 1 0.0
F14 F-1 -0.2732 0.5392 0.3669 1 0.0
F1 F-1 0.1381 0.6533 0.2922 1 0.0
Te3 Te+6 -0.33922 0.3722 0.391075 1 0.0
Cl1 Cl-1 0.09393 0.31927 0.03815 1 0.0
F22 F-1 0.3954 -0.4229 0.0278 1 0.0
O1 O-2 0.0217 0.5794 0.40732 1 0.0
F33 F-1 0.4774 0.8974 0.3552 1 0.0
F7 F-1 0.0319 0.1229 0.3911 1 0.0
O7 O-2 0.6399 0.7636 0.3014 1 0.0
F28 F-1 0.8636 -0.1161 0.0802 1 0.0
F35 F-1 0.6336 0.9704 0.4887 1 0.0
F8 F-1 0.2843 0.2653 0.42911 1 0.0
F36 F-1 0.0328 0.39 0.1752 1 0.0
S1 S+6 0.14037 0.45435 0.13054 1 0.0
O3 O-2 -0.1724 0.3714 0.44364 1 0.0
F26 F-1 0.6793 0.0348 0.2041 1 0.0
F32 F-1 0.7341 1.0179 0.3661 1 0.0
O9 O-2 0.121 0.5753 0.1155 1 0.0
O2 O-2 0.0968 0.3719 0.46697 1 0.0
F9 F-1 0.2336 0.4458 0.355 1 0.0
O6 O-2 0.6717 -0.0133 0.0518 1 0.0
F23 F-1 0.5496 -0.3354 -0.0692 1 0.0
F3 F-1 0.0832 0.8419 0.4678 1 0.0
Te7 Te+6 0.63681 0.8708 0.398153 1 0.0
F11 F-1 -0.3056 0.293 0.3016 1 0.0
Te4 Te+6 0.29376 -0.01485 0.14531 1 0.0
F29 F-1 0.9009 0.1099 0.1442 1 0.0
Xe1 Xe+2 0.4691 0.62644 0.246338 1 0.0
F6 F-1 -0.0206 0.3051 0.31716 1 0.0
Te6 Te+6 0.76878 -0.03978 0.137728 1 0.0
O5 O-2 0.4124 -0.1893 -0.0033 1 0.0
F20 F-1 0.1503 -0.0664 0.1952 1 0.0
F18 F-1 0.1824 -0.1218 0.0584 1 0.0
F2 F-1 0.2757 0.7444 0.4288 1 0.0
F12 F-1 -0.4227 0.2072 0.4111 1 0.0
F10 F-1 0.1682 0.2044 0.2886 1 0.0
Te2 Te+6 0.12998 0.28769 0.376561 1 0.0
F34 F-1 0.5384 0.719 0.4272 1 0.0
Te5 Te+6 0.3721 -0.35527 -0.0595 1 0.0
O4 O-2 0.4422 0.0397 0.0976 1 0.0
F31 F-1 0.7964 0.8432 0.438 1 0.0
Sb1 Sb+5 0 0.5 0.5 1 0.0
O8 O-2 0.2681 0.4517 0.1729 1 0.0
F16 F-1 0.3955 0.0866 0.2358 1 0.0
F17 F-1 0.2316 0.1248 0.1243 1 0.0
F4 F-1 -0.0561 0.7465 0.3281 1 0.0
F13 F-1 -0.3889 0.4502 0.4765 1 0.0
Sb2 Sb+5 0.5 0 0 1 0.0
